data_4336977
loop_
_publ_author_name
'Pradip Ghosh'
'Subhas Samanta'
'Suman K Roy'
'Sucheta Joy'
'Tobias Kr\"amer'
'John E. McGrady'
'Sreebrata Goswami'

_publ_section_title
;
 Redox Noninnocence in Coordinated 2-(Arylazo)pyridines: Steric Control of
 Ligand-Based Redox Processes in Cobalt Complexes
;
_journal_name_full 'Inorganic Chemistry'
_journal_page_first 14040
_journal_page_last 14049
_journal_paper_doi 10.1021/ic4018079
_journal_volume 52
_journal_year 2013
_chemical_formula_sum 'C26 H26 Cl Co N6'
_chemical_formula_weight 516.91
_chemical_name_systematic
;
 ?
;
_space_group_IT_number 14
_symmetry_cell_setting monoclinic
_symmetry_space_group_name_Hall '-P 2ybc'
_symmetry_space_group_name_H-M 'P 1 21/c 1'
_atom_sites_solution_hydrogens geom
_atom_sites_solution_primary direct
_atom_sites_solution_secondary difmap
_audit_creation_method SHELXL-97
_cell_angle_alpha 90.00
_cell_angle_beta 109.519(3)
_cell_angle_gamma 90.00
_cell_formula_units_Z 4
_cell_length_a 19.276(2)
_cell_length_b 8.5130(11)
_cell_length_c 16.017(2)
_cell_measurement_temperature 293(2)
_cell_volume 2477.3(5)
_computing_structure_refinement 'SHELXL-97 (Sheldrick, 1997)'
_diffrn_ambient_temperature 293(2)
_diffrn_measured_fraction_theta_full 0.997
_diffrn_measured_fraction_theta_max 0.997
_diffrn_radiation_monochromator graphite
_diffrn_radiation_source 'fine-focus sealed tube'
_diffrn_radiation_type MoK\a
_diffrn_radiation_wavelength 0.71073
_diffrn_reflns_av_R_equivalents 0.0518
_diffrn_reflns_av_sigmaI/netI 0.0372
_diffrn_reflns_limit_h_max 23
_diffrn_reflns_limit_h_min -23
_diffrn_reflns_limit_k_max 10
_diffrn_reflns_limit_k_min -10
_diffrn_reflns_limit_l_max 19
_diffrn_reflns_limit_l_min -19
_diffrn_reflns_number 23796
_diffrn_reflns_theta_full 25.94
_diffrn_reflns_theta_max 25.94
_diffrn_reflns_theta_min 1.12
_exptl_absorpt_coefficient_mu 0.827
_exptl_absorpt_correction_T_max 0.913
_exptl_absorpt_correction_T_min 0.845
_exptl_absorpt_correction_type empirical
_exptl_absorpt_process_details SADABS
_exptl_crystal_density_diffrn 1.386
_exptl_crystal_F_000 1072
_exptl_crystal_size_max 0.22
_exptl_crystal_size_mid 0.17
_exptl_crystal_size_min 0.11
_refine_diff_density_max 0.503
_refine_diff_density_min -0.384
_refine_diff_density_rms 0.062
_refine_ls_extinction_method none
_refine_ls_goodness_of_fit_ref 0.736
_refine_ls_hydrogen_treatment constr
_refine_ls_matrix_type full
_refine_ls_number_parameters 307
_refine_ls_number_reflns 4825
_refine_ls_number_restraints 0
_refine_ls_restrained_S_all 0.736
_refine_ls_R_factor_all 0.0478
_refine_ls_R_factor_gt 0.0374
_refine_ls_shift/su_max 0.025
_refine_ls_shift/su_mean 0.004
_refine_ls_structure_factor_coef Fsqd
_refine_ls_weighting_details 'calc w=1/[\s^2^(Fo^2^)+(0.0936P)^2^+5.6000P] where P=(Fo^2^+2Fc^2^)/3'
_refine_ls_weighting_scheme calc
_refine_ls_wR_factor_gt 0.1092
_refine_ls_wR_factor_ref 0.1209
_reflns_number_gt 3956
_reflns_number_total 4838
_reflns_threshold_expression >2sigma(I)
_cod_data_source_file ic4018079_si_002_2.cif
_cod_data_source_block 2
_cod_original_cell_volume 2477.3(6)
_cod_database_code 4336977

loop_
_symmetry_equiv_pos_as_xyz
'x, y, z'
'-x, y+1/2, -z+1/2'
'-x, -y, -z'
'x, -y-1/2, z-1/2'

loop_
_atom_site_label
_atom_site_type_symbol
_atom_site_fract_x
_atom_site_fract_y
_atom_site_fract_z
_atom_site_U_iso_or_equiv
_atom_site_adp_type
_atom_site_occupancy
_atom_site_symmetry_multiplicity
_atom_site_calc_flag
_atom_site_refinement_flags
N1 N 0.28777(12) 1.0908(2) 0.27071(14) 0.0232(4) Uani 1 1 d .
N6 N 0.33110(11) 0.7961(2) 0.22481(13) 0.0242(4) Uani 1 1 d .
N5 N 0.32645(12) 0.6480(3) 0.20038(15) 0.0297(5) Uani 1 1 d .
C25 C 0.41822(16) 0.8089(3) 0.37660(19) 0.0350(6) Uani 1 1 d .
C21 C 0.43810(17) 0.9153(4) 0.1538(2) 0.0441(8) Uani 1 1 d .
H21A H 0.4808 0.9551 0.1427 0.066 Uiso 1 1 calc R
H21B H 0.3986 0.9897 0.1332 0.066 Uiso 1 1 calc R
H21C H 0.4235 0.8175 0.1231 0.066 Uiso 1 1 calc R
C26 C 0.35881(18) 0.7562(4) 0.4118(2) 0.0464(8) Uani 1 1 d .
H26A H 0.3139 0.7404 0.3634 0.070 Uiso 1 1 calc R
H26B H 0.3514 0.8350 0.4508 0.070 Uiso 1 1 calc R
H26C H 0.3733 0.6594 0.4437 0.070 Uiso 1 1 calc R
C20 C 0.45588(15) 0.8894(4) 0.2517(2) 0.0345(6) Uani 1 1 d .
C19 C 0.40384(14) 0.8317(3) 0.28616(17) 0.0282(6) Uani 1 1 d .
C24 C 0.48924(17) 0.8406(4) 0.4327(2) 0.0453(8) Uani 1 1 d .
H24 H 0.5013 0.8232 0.4932 0.054 Uiso 1 1 calc R
N2 N 0.18091(12) 1.0431(3) 0.30286(14) 0.0284(5) Uani 1 1 d .
C5 C 0.24543(14) 1.1242(3) 0.32129(16) 0.0266(5) Uani 1 1 d .
C1 C 0.34866(14) 1.1781(3) 0.28246(17) 0.0277(5) Uani 1 1 d .
H1 H 0.3766 1.1606 0.2460 0.033 Uiso 1 1 calc R
C3 C 0.32933(17) 1.3198(3) 0.40156(18) 0.0360(6) Uani 1 1 d .
H3 H 0.3448 1.3936 0.4468 0.043 Uiso 1 1 calc R
C4 C 0.26584(16) 1.2373(3) 0.38831(18) 0.0345(6) Uani 1 1 d .
H4 H 0.2367 1.2560 0.4233 0.041 Uiso 1 1 calc R
C2 C 0.37069(16) 1.2923(3) 0.34670(19) 0.0352(6) Uani 1 1 d .
H2 H 0.4130 1.3507 0.3534 0.042 Uiso 1 1 calc R
C22 C 0.52568(16) 0.9233(4) 0.3109(2) 0.0421(8) Uani 1 1 d .
H22 H 0.5615 0.9638 0.2898 0.051 Uiso 1 1 calc R
C23 C 0.54227(18) 0.8974(4) 0.4001(2) 0.0496(8) Uani 1 1 d .
H23 H 0.5894 0.9182 0.4387 0.059 Uiso 1 1 calc R
Co1 Co 0.248784(17) 0.92305(4) 0.19019(2) 0.02037(12) Uani 1 1 d .
Cl1 Cl 0.23848(4) 1.06573(7) 0.06604(4) 0.03167(17) Uani 1 1 d .
N4 N 0.21029(11) 0.7422(2) 0.12121(13) 0.0234(4) Uani 1 1 d .
N3 N 0.17342(11) 0.9488(2) 0.23556(14) 0.0247(5) Uani 1 1 d .
C7 C 0.04363(15) 0.9497(4) 0.14947(18) 0.0323(6) Uani 1 1 d .
C18 C 0.25797(14) 0.6200(3) 0.14068(17) 0.0272(5) Uani 1 1 d .
C12 C 0.09715(16) 0.7192(4) 0.23897(19) 0.0352(6) Uani 1 1 d .
C14 C 0.14395(14) 0.7236(3) 0.05752(16) 0.0285(6) Uani 1 1 d .
H14 H 0.1124 0.8093 0.0407 0.034 Uiso 1 1 calc R
C6 C 0.10323(14) 0.8702(3) 0.20867(17) 0.0276(6) Uani 1 1 d .
C16 C 0.16918(17) 0.4529(4) 0.0411(2) 0.0409(7) Uani 1 1 d .
H16 H 0.1541 0.3548 0.0160 0.049 Uiso 1 1 calc R
C15 C 0.12217(17) 0.5809(3) 0.0171(2) 0.0373(7) Uani 1 1 d .
H15 H 0.0761 0.5703 -0.0260 0.045 Uiso 1 1 calc R
C11 C 0.02844(18) 0.6469(4) 0.2077(2) 0.0453(8) Uani 1 1 d .
H11 H 0.0230 0.5451 0.2257 0.054 Uiso 1 1 calc R
C10 C -0.03138(17) 0.7237(4) 0.1507(2) 0.0449(8) Uani 1 1 d .
H10 H -0.0771 0.6746 0.1317 0.054 Uiso 1 1 calc R
C13 C 0.16157(19) 0.6362(4) 0.3035(2) 0.0488(8) Uani 1 1 d .
H13A H 0.1465 0.5342 0.3163 0.073 Uiso 1 1 calc R
H13B H 0.1795 0.6962 0.3572 0.073 Uiso 1 1 calc R
H13C H 0.2000 0.6251 0.2782 0.073 Uiso 1 1 calc R
C8 C 0.05240(17) 1.1136(4) 0.1192(2) 0.0395(7) Uani 1 1 d .
H8A H 0.0061 1.1498 0.0792 0.059 Uiso 1 1 calc R
H8B H 0.0883 1.1133 0.0896 0.059 Uiso 1 1 calc R
H8C H 0.0685 1.1822 0.1696 0.059 Uiso 1 1 calc R
C9 C -0.02409(16) 0.8734(4) 0.12145(19) 0.0411(7) Uani 1 1 d .
H9 H -0.0649 0.9239 0.0825 0.049 Uiso 1 1 calc R
C17 C 0.23804(16) 0.4726(3) 0.1020(2) 0.0383(7) Uani 1 1 d .
H17 H 0.2710 0.3890 0.1173 0.046 Uiso 1 1 calc R

loop_
_atom_site_aniso_label
_atom_site_aniso_U_11
_atom_site_aniso_U_22
_atom_site_aniso_U_33
_atom_site_aniso_U_23
_atom_site_aniso_U_13
_atom_site_aniso_U_12
N1 0.0297(11) 0.0197(10) 0.0209(10) -0.0009(8) 0.0094(9) 0.0013(8)
N6 0.0268(11) 0.0218(10) 0.0218(10) -0.0010(8) 0.0053(8) 0.0019(8)
N5 0.0320(12) 0.0208(11) 0.0318(12) -0.0046(9) 0.0045(10) 0.0028(9)
C25 0.0387(15) 0.0289(14) 0.0317(14) 0.0013(12) 0.0043(12) 0.0016(12)
C21 0.0338(16) 0.065(2) 0.0375(17) -0.0030(15) 0.0169(13) 0.0000(14)
C26 0.0526(19) 0.054(2) 0.0276(15) 0.0120(14) 0.0065(13) -0.0052(16)
C20 0.0290(14) 0.0362(15) 0.0361(15) -0.0078(12) 0.0081(12) 0.0017(12)
C19 0.0284(13) 0.0215(12) 0.0300(13) -0.0025(11) 0.0037(11) 0.0041(10)
C24 0.0444(18) 0.049(2) 0.0305(16) -0.0016(14) -0.0036(13) 0.0027(15)
N2 0.0338(12) 0.0306(12) 0.0229(11) -0.0058(9) 0.0121(9) -0.0009(9)
C5 0.0312(13) 0.0264(13) 0.0226(12) -0.0001(10) 0.0094(11) 0.0020(10)
C1 0.0302(13) 0.0246(13) 0.0292(13) -0.0007(11) 0.0112(11) -0.0024(10)
C3 0.0481(17) 0.0299(14) 0.0268(14) -0.0103(12) 0.0084(12) -0.0042(13)
C4 0.0455(16) 0.0334(15) 0.0264(13) -0.0082(12) 0.0145(12) 0.0011(13)
C2 0.0390(15) 0.0298(14) 0.0348(15) -0.0039(12) 0.0094(12) -0.0076(12)
C22 0.0286(15) 0.0459(19) 0.0507(19) -0.0118(14) 0.0116(13) -0.0023(13)
C23 0.0309(16) 0.057(2) 0.0481(19) -0.0146(17) -0.0029(14) -0.0032(15)
Co1 0.0251(2) 0.01702(18) 0.01927(19) -0.00077(12) 0.00783(14) 0.00095(12)
Cl1 0.0481(4) 0.0245(3) 0.0244(3) 0.0044(2) 0.0146(3) 0.0013(3)
N4 0.0281(11) 0.0194(10) 0.0221(10) -0.0004(8) 0.0075(8) 0.0013(8)
N3 0.0263(11) 0.0253(11) 0.0225(11) -0.0002(9) 0.0081(9) -0.0004(9)
C7 0.0301(14) 0.0437(16) 0.0241(13) -0.0066(12) 0.0104(11) 0.0009(12)
C18 0.0303(13) 0.0207(12) 0.0284(13) -0.0005(10) 0.0069(11) 0.0025(10)
C12 0.0399(16) 0.0395(16) 0.0300(14) -0.0013(12) 0.0169(12) -0.0091(13)
C14 0.0311(13) 0.0282(13) 0.0221(12) -0.0022(10) 0.0037(10) 0.0037(11)
C6 0.0271(13) 0.0359(14) 0.0226(12) -0.0039(11) 0.0119(10) -0.0046(11)
C16 0.0443(17) 0.0274(15) 0.0424(17) -0.0140(13) 0.0029(14) -0.0001(13)
C15 0.0376(16) 0.0329(16) 0.0338(15) -0.0104(12) 0.0018(12) -0.0014(12)
C11 0.0503(19) 0.052(2) 0.0391(17) -0.0049(15) 0.0218(15) -0.0196(16)
C10 0.0366(16) 0.068(2) 0.0335(16) -0.0167(16) 0.0159(13) -0.0205(16)
C13 0.0514(19) 0.048(2) 0.0478(19) 0.0186(16) 0.0176(16) -0.0054(16)
C8 0.0365(16) 0.0469(17) 0.0336(15) 0.0043(14) 0.0095(13) 0.0097(13)
C9 0.0280(14) 0.067(2) 0.0274(14) -0.0097(15) 0.0088(12) -0.0005(14)
C17 0.0402(16) 0.0223(13) 0.0439(17) -0.0077(13) 0.0026(13) 0.0036(12)

loop_
_atom_type_symbol
_atom_type_description
_atom_type_scat_dispersion_real
_atom_type_scat_dispersion_imag
_atom_type_scat_source
C C 0.0033 0.0016 'International Tables Vol C Tables 4.2.6.8 and 6.1.1.4'
H H 0.0000 0.0000 'International Tables Vol C Tables 4.2.6.8 and 6.1.1.4'
N N 0.0061 0.0033 'International Tables Vol C Tables 4.2.6.8 and 6.1.1.4'
Cl Cl 0.1484 0.1585 'International Tables Vol C Tables 4.2.6.8 and 6.1.1.4'
Co Co 0.3494 0.9721 'International Tables Vol C Tables 4.2.6.8 and 6.1.1.4'

loop_
_geom_angle_atom_site_label_1
_geom_angle_atom_site_label_2
_geom_angle_atom_site_label_3
_geom_angle
C1 N1 C5 118.0(2)
C1 N1 Co1 129.55(18)
C5 N1 Co1 112.44(17)
N5 N6 C19 110.9(2)
N5 N6 Co1 120.40(17)
C19 N6 Co1 128.40(17)
N6 N5 C18 109.2(2)
C24 C25 C19 117.1(3)
C24 C25 C26 121.6(3)
C19 C25 C26 121.3(3)
C19 C20 C22 117.7(3)
C19 C20 C21 121.5(3)
C22 C20 C21 120.7(3)
C20 C19 C25 122.9(3)
C20 C19 N6 118.0(2)
C25 C19 N6 119.1(2)
C23 C24 C25 121.2(3)
N3 N2 C5 109.2(2)
N1 C5 N2 116.8(2)
N1 C5 C4 122.1(2)
N2 C5 C4 121.1(2)
N1 C1 C2 122.1(3)
C4 C3 C2 119.3(3)
C3 C4 C5 118.8(3)
C1 C2 C3 119.6(3)
C23 C22 C20 120.8(3)
C22 C23 C24 120.3(3)
N3 Co1 N6 131.57(9)
N3 Co1 N4 96.88(9)
N6 Co1 N4 80.18(9)
N3 Co1 N1 80.11(9)
N6 Co1 N1 97.50(9)
N4 Co1 N1 173.57(9)
N3 Co1 Cl1 115.48(7)
N6 Co1 Cl1 112.92(7)
N4 Co1 Cl1 91.21(7)
N1 Co1 Cl1 95.22(7)
C18 N4 C14 118.8(2)
C18 N4 Co1 112.73(17)
C14 N4 Co1 128.48(18)
N2 N3 C6 111.4(2)
N2 N3 Co1 120.79(17)
C6 N3 Co1 127.79(17)
C6 C7 C9 117.6(3)
C6 C7 C8 120.8(3)
C9 C7 C8 121.5(3)
N4 C18 N5 116.7(2)
N4 C18 C17 121.6(2)
N5 C18 C17 121.7(2)
C6 C12 C11 117.6(3)
C6 C12 C13 121.9(3)
C11 C12 C13 120.5(3)
N4 C14 C15 121.4(2)
C12 C6 C7 122.6(3)
C12 C6 N3 120.3(2)
C7 C6 N3 117.1(2)
C17 C16 C15 119.3(3)
C14 C15 C16 119.7(3)
C10 C11 C12 121.0(3)
C9 C10 C11 120.4(3)
C10 C9 C7 120.8(3)
C16 C17 C18 118.9(3)

loop_
_geom_bond_atom_site_label_1
_geom_bond_atom_site_label_2
_geom_bond_distance
N1 C1 1.348(3)
N1 C5 1.359(3)
N1 Co1 1.902(2)
N6 N5 1.314(3)
N6 C19 1.450(3)
N6 Co1 1.845(2)
N5 C18 1.368(3)
C25 C24 1.390(4)
C25 C19 1.394(4)
C25 C26 1.504(4)
C21 C20 1.506(4)
C20 C19 1.386(4)
C20 C22 1.393(4)
C24 C23 1.381(5)
N2 N3 1.313(3)
N2 C5 1.366(4)
C5 C4 1.397(4)
C1 C2 1.375(4)
C3 C4 1.365(4)
C3 C2 1.389(4)
C22 C23 1.372(5)
Co1 N3 1.842(2)
Co1 N4 1.895(2)
Co1 Cl1 2.2815(7)
N4 C18 1.354(3)
N4 C14 1.353(3)
N3 C6 1.440(3)
C7 C6 1.396(4)
C7 C9 1.391(4)
C7 C8 1.504(4)
C18 C17 1.396(4)
C12 C6 1.392(4)
C12 C11 1.393(4)
C12 C13 1.501(4)
C14 C15 1.374(4)
C16 C17 1.370(4)
C16 C15 1.387(4)
C11 C10 1.374(5)
C10 C9 1.382(5)
